data_7115661
loop_
_publ_author_name
'Zehuai Mou'
'Bo Liu'
'Meiyan Wang'
'Hongyan Xie'
'Ping Li'
'Lei Li'
'Shihui Li'
'Dongmei Cui'

_publ_section_title
;
 Isoselective ring-opening polymerization of rac-lactide initiated by
 achiral heteroscorpionate zwitterionic zinc complexes
;
_journal_name_full Chem.Commun.
_journal_page_first 11411
_journal_paper_doi 10.1039/C4cc05033A
_journal_volume 50
_journal_year 2014
_chemical_formula_sum 'C37 H48 N5 O P Si Zn'
_chemical_formula_weight 703.23
_chemical_name_systematic
;
?
;
_space_group_IT_number 2
_symmetry_cell_setting triclinic
_symmetry_space_group_name_Hall '-P 1'
_symmetry_space_group_name_H-M 'P -1'
_atom_sites_solution_hydrogens geom
_atom_sites_solution_primary direct
_atom_sites_solution_secondary difmap
_audit_creation_method SHELXL-97
_cell_angle_alpha 102.2200(10)
_cell_angle_beta 98.4140(10)
_cell_angle_gamma 109.4780(10)
_cell_formula_units_Z 2
_cell_length_a 9.9691(5)
_cell_length_b 11.3621(6)
_cell_length_c 17.9387(10)
_cell_measurement_reflns_used 2426
_cell_measurement_temperature 273(2)
_cell_measurement_theta_max 23.94
_cell_measurement_theta_min 2.23
_cell_volume 1819.61(17)
_computing_cell_refinement 'Bruker SMART'
_computing_data_collection 'Bruker SMART'
_computing_data_reduction 'Bruker SAINT'
_computing_molecular_graphics 'Bruker SHELXTL'
_computing_publication_material 'Bruker SHELXTL'
_computing_structure_refinement 'SHELXL-97 (Sheldrick, 1997)'
_computing_structure_solution 'SHELXS-97 (Sheldrick, 1990)'
_diffrn_ambient_temperature 273(2)
_diffrn_measured_fraction_theta_full 0.978
_diffrn_measured_fraction_theta_max 0.978
_diffrn_measurement_device_type 'CCD area detector'
_diffrn_measurement_method 'phi and omega scans'
_diffrn_radiation_monochromator graphite
_diffrn_radiation_source 'fine-focus sealed tube'
_diffrn_radiation_type MoK\a
_diffrn_radiation_wavelength 0.71073
_diffrn_reflns_av_R_equivalents 0.0226
_diffrn_reflns_av_sigmaI/netI 0.0582
_diffrn_reflns_limit_h_max 12
_diffrn_reflns_limit_h_min -12
_diffrn_reflns_limit_k_max 14
_diffrn_reflns_limit_k_min -9
_diffrn_reflns_limit_l_max 21
_diffrn_reflns_limit_l_min -22
_diffrn_reflns_number 10037
_diffrn_reflns_theta_full 26.05
_diffrn_reflns_theta_max 26.05
_diffrn_reflns_theta_min 2.01
_exptl_absorpt_coefficient_mu 0.788
_exptl_absorpt_correction_T_max 0.9045
_exptl_absorpt_correction_T_min 0.8843
_exptl_absorpt_correction_type multi-scan
_exptl_crystal_colour colorless
_exptl_crystal_density_diffrn 1.284
_exptl_crystal_density_method 'not measured'
_exptl_crystal_description block
_exptl_crystal_F_000 744
_exptl_crystal_size_max 0.16
_exptl_crystal_size_mid 0.15
_exptl_crystal_size_min 0.13
_refine_diff_density_max 0.484
_refine_diff_density_min -0.482
_refine_diff_density_rms 0.076
_refine_ls_extinction_method none
_refine_ls_goodness_of_fit_ref 1.020
_refine_ls_hydrogen_treatment constr
_refine_ls_matrix_type full
_refine_ls_number_parameters 422
_refine_ls_number_reflns 7034
_refine_ls_number_restraints 0
_refine_ls_restrained_S_all 1.020
_refine_ls_R_factor_all 0.0759
_refine_ls_R_factor_gt 0.0545
_refine_ls_shift/su_max 0.001
_refine_ls_shift/su_mean 0.000
_refine_ls_structure_factor_coef Fsqd
_refine_ls_weighting_details 'calc w=1/[\s^2^(Fo^2^)+(0.0737P)^2^+0.5023P] where P=(Fo^2^+2Fc^2^)/3'
_refine_ls_weighting_scheme calc
_refine_ls_wR_factor_gt 0.1282
_refine_ls_wR_factor_ref 0.1420
_reflns_number_gt 5343
_reflns_number_total 7034
_reflns_threshold_expression >2sigma(I)
_cod_data_source_file c4cc05033a2.cif
_cod_data_source_block 10
_cod_original_sg_symbol_H-M P-1
_cod_database_code 7115661

loop_
_symmetry_equiv_pos_as_xyz
'x, y, z'
'-x, -y, -z'

loop_
_atom_site_label
_atom_site_type_symbol
_atom_site_fract_x
_atom_site_fract_y
_atom_site_fract_z
_atom_site_U_iso_or_equiv
_atom_site_adp_type
_atom_site_occupancy
_atom_site_symmetry_multiplicity
_atom_site_calc_flag
_atom_site_refinement_flags
C1 C 0.4879(4) 0.5591(3) 0.72841(19) 0.0295(7) Uani 1 1 d .
C2 C 0.5705(5) 0.3228(4) 0.6882(3) 0.0497(10) Uani 1 1 d .
H2A H 0.6544 0.3420 0.7294 0.075 Uiso 1 1 calc R
H2B H 0.5500 0.2405 0.6515 0.075 Uiso 1 1 calc R
H2C H 0.4875 0.3190 0.7103 0.075 Uiso 1 1 calc R
C3 C 0.6012(4) 0.4270(3) 0.6468(2) 0.0332(8) Uani 1 1 d .
C4 C 0.6666(4) 0.4428(4) 0.5860(2) 0.0387(9) Uani 1 1 d .
H4 H 0.7044 0.3868 0.5590 0.046 Uiso 1 1 calc R
C5 C 0.6661(4) 0.5583(3) 0.57199(19) 0.0315(8) Uani 1 1 d .
C6 C 0.7204(4) 0.6179(4) 0.5105(2) 0.0390(9) Uani 1 1 d .
H6A H 0.6587 0.6609 0.4931 0.059 Uiso 1 1 calc R
H6B H 0.7185 0.5512 0.4669 0.059 Uiso 1 1 calc R
H6C H 0.8189 0.6799 0.5318 0.059 Uiso 1 1 calc R
C7 C 0.1864(5) 0.3636(4) 0.7236(3) 0.0528(11) Uani 1 1 d .
H7A H 0.1778 0.2894 0.6830 0.079 Uiso 1 1 calc R
H7B H 0.0978 0.3455 0.7418 0.079 Uiso 1 1 calc R
H7C H 0.2672 0.3819 0.7664 0.079 Uiso 1 1 calc R
C8 C 0.2119(4) 0.4785(4) 0.6918(2) 0.0358(8) Uani 1 1 d .
C9 C 0.1172(4) 0.5226(4) 0.6540(2) 0.0400(9) Uani 1 1 d .
H9 H 0.0155 0.4853 0.6426 0.048 Uiso 1 1 calc R
C10 C 0.2004(4) 0.6331(4) 0.6357(2) 0.0368(9) Uani 1 1 d .
C11 C 0.1524(4) 0.7175(4) 0.5935(3) 0.0502(11) Uani 1 1 d .
H11A H 0.2368 0.7859 0.5895 0.075 Uiso 1 1 calc R
H11B H 0.0951 0.7547 0.6221 0.075 Uiso 1 1 calc R
H11C H 0.0944 0.6664 0.5419 0.075 Uiso 1 1 calc R
C12 C 0.7638(4) 0.6645(3) 0.83128(19) 0.0318(8) Uani 1 1 d .
C13 C 0.8799(4) 0.7171(4) 0.7992(2) 0.0447(10) Uani 1 1 d .
H13 H 0.8760 0.7745 0.7696 0.054 Uiso 1 1 calc R
C14 C 1.0034(5) 0.6845(5) 0.8110(3) 0.0598(12) Uani 1 1 d .
H14 H 1.0816 0.7205 0.7895 0.072 Uiso 1 1 calc R
C15 C 1.0090(5) 0.5992(4) 0.8543(3) 0.0548(12) Uani 1 1 d .
H15 H 1.0899 0.5758 0.8610 0.066 Uiso 1 1 calc R
C16 C 0.8961(5) 0.5490(4) 0.8875(2) 0.0510(11) Uani 1 1 d .
H16 H 0.9016 0.4935 0.9182 0.061 Uiso 1 1 calc R
C17 C 0.7726(4) 0.5803(4) 0.8755(2) 0.0451(10) Uani 1 1 d .
H17 H 0.6952 0.5441 0.8975 0.054 Uiso 1 1 calc R
C18 C 0.5019(4) 0.6974(4) 0.88170(19) 0.0324(8) Uani 1 1 d .
C19 C 0.4443(4) 0.5840(4) 0.9053(2) 0.0421(9) Uani 1 1 d .
H19 H 0.4582 0.5092 0.8817 0.051 Uiso 1 1 calc R
C20 C 0.3669(4) 0.5830(5) 0.9634(2) 0.0525(11) Uani 1 1 d .
H20 H 0.3313 0.5085 0.9798 0.063 Uiso 1 1 calc R
C21 C 0.3428(5) 0.6930(5) 0.9969(2) 0.0594(13) Uani 1 1 d .
H21 H 0.2928 0.6932 1.0368 0.071 Uiso 1 1 calc R
C22 C 0.3929(4) 0.8028(5) 0.9713(3) 0.0536(12) Uani 1 1 d .
H22 H 0.3730 0.8755 0.9927 0.064 Uiso 1 1 calc R
C23 C 0.4729(4) 0.8055(4) 0.9137(2) 0.0421(9) Uani 1 1 d .
H23 H 0.5065 0.8798 0.8969 0.050 Uiso 1 1 calc R
C24 C 0.7333(4) 0.9542(3) 0.82551(19) 0.0310(8) Uani 1 1 d .
C25 C 0.7519(4) 1.0608(4) 0.7963(2) 0.0377(9) Uani 1 1 d .
H25 H 0.6991 1.0486 0.7462 0.045 Uiso 1 1 calc R
C26 C 0.8471(5) 1.1852(4) 0.8396(2) 0.0467(10) Uani 1 1 d .
H26 H 0.8586 1.2544 0.8180 0.056 Uiso 1 1 calc R
C27 C 0.9250(4) 1.2066(4) 0.9150(2) 0.0463(10) Uani 1 1 d .
H27 H 0.9890 1.2898 0.9442 0.056 Uiso 1 1 calc R
C28 C 0.9060(4) 1.1030(4) 0.9460(2) 0.0453(10) Uani 1 1 d .
H28 H 0.9572 1.1169 0.9968 0.054 Uiso 1 1 calc R
C29 C 0.8117(4) 0.9777(4) 0.9029(2) 0.0357(8) Uani 1 1 d .
H29 H 0.8003 0.9092 0.9251 0.043 Uiso 1 1 calc R
C30 C 0.5708(4) 0.9010(4) 0.5890(2) 0.0364(8) Uani 1 1 d .
H30A H 0.5067 0.8515 0.5377 0.044 Uiso 1 1 calc R
H30B H 0.5348 0.9671 0.6108 0.044 Uiso 1 1 calc R
C31 C 0.7685(5) 0.9353(5) 0.4701(2) 0.0579(12) Uani 1 1 d .
H31A H 0.7458 0.8434 0.4539 0.087 Uiso 1 1 calc R
H31B H 0.8656 0.9809 0.4654 0.087 Uiso 1 1 calc R
H31C H 0.6996 0.9562 0.4374 0.087 Uiso 1 1 calc R
C32 C 0.8043(5) 1.1643(4) 0.5981(3) 0.0523(11) Uani 1 1 d .
H32A H 0.7261 1.1811 0.5701 0.078 Uiso 1 1 calc R
H32B H 0.8929 1.2044 0.5827 0.078 Uiso 1 1 calc R
H32C H 0.8179 1.1996 0.6535 0.078 Uiso 1 1 calc R
C33 C 0.9056(4) 0.9593(4) 0.6395(2) 0.0440(9) Uani 1 1 d .
H33A H 0.9173 1.0045 0.6932 0.066 Uiso 1 1 calc R
H33B H 0.9960 0.9922 0.6241 0.066 Uiso 1 1 calc R
H33C H 0.8790 0.8681 0.6343 0.066 Uiso 1 1 calc R
C34 C 0.6156(5) 0.7732(5) 0.1629(3) 0.0573(12) Uani 1 1 d .
H34A H 0.6374 0.7235 0.1975 0.069 Uiso 1 1 calc R
H34B H 0.5237 0.7197 0.1251 0.069 Uiso 1 1 calc R
C35 C 0.7255(7) 0.8118(7) 0.1257(4) 0.096(2) Uani 1 1 d .
H35A H 0.6890 0.7685 0.0699 0.116 Uiso 1 1 calc R
H35B H 0.8040 0.7857 0.1452 0.116 Uiso 1 1 calc R
C36 C 0.7836(8) 0.9524(7) 0.1375(5) 0.114(3) Uani 1 1 d .
H36A H 0.7525 0.9738 0.0901 0.137 Uiso 1 1 calc R
H36B H 0.8897 0.9877 0.1528 0.137 Uiso 1 1 calc R
C37 C 0.7224(10) 1.0036(8) 0.2009(5) 0.132(3) Uani 1 1 d .
H37A H 0.7966 1.0453 0.2498 0.159 Uiso 1 1 calc R
H37B H 0.6831 1.0660 0.1879 0.159 Uiso 1 1 calc R
N1 N 0.6038(3) 0.6144(3) 0.62304(15) 0.0285(6) Uani 1 1 d .
N2 N 0.5627(3) 0.5305(3) 0.66824(15) 0.0290(6) Uani 1 1 d .
N3 N 0.3428(3) 0.6581(3) 0.66130(16) 0.0299(6) Uani 1 1 d .
N4 N 0.3485(3) 0.5622(3) 0.69673(16) 0.0294(6) Uani 1 1 d .
N5 N 0.6377(3) 0.8300(3) 0.77727(16) 0.0299(6) Uani 1 1 d .
O1 O 0.6069(11) 0.8899(9) 0.2071(6) 0.233(4) Uani 1 1 d .
P1 P 0.59902(9) 0.69611(9) 0.80370(5) 0.0280(2) Uani 1 1 d .
Si1 Si 0.75750(11) 0.98510(10) 0.57498(6) 0.0354(2) Uani 1 1 d .
Zn1 Zn 0.55171(4) 0.78163(4) 0.65716(2) 0.02962(14) Uani 1 1 d .

loop_
_atom_site_aniso_label
_atom_site_aniso_U_11
_atom_site_aniso_U_22
_atom_site_aniso_U_33
_atom_site_aniso_U_23
_atom_site_aniso_U_13
_atom_site_aniso_U_12
C1 0.0290(17) 0.0312(19) 0.0281(17) 0.0072(15) 0.0075(14) 0.0113(15)
C2 0.063(3) 0.042(2) 0.054(2) 0.016(2) 0.018(2) 0.029(2)
C3 0.0293(18) 0.033(2) 0.0344(18) 0.0053(16) 0.0024(15) 0.0132(16)
C4 0.038(2) 0.038(2) 0.040(2) 0.0024(17) 0.0095(17) 0.0202(18)
C5 0.0270(17) 0.034(2) 0.0257(16) 0.0007(15) 0.0003(14) 0.0088(15)
C6 0.040(2) 0.045(2) 0.0333(19) 0.0070(17) 0.0150(16) 0.0163(18)
C7 0.041(2) 0.049(3) 0.064(3) 0.027(2) 0.010(2) 0.005(2)
C8 0.0312(19) 0.035(2) 0.0338(18) 0.0054(16) 0.0073(15) 0.0067(16)
C9 0.0257(18) 0.048(2) 0.044(2) 0.0100(18) 0.0092(16) 0.0122(17)
C10 0.0299(19) 0.044(2) 0.0356(19) 0.0056(17) 0.0066(15) 0.0166(17)
C11 0.040(2) 0.061(3) 0.059(3) 0.024(2) 0.008(2) 0.028(2)
C12 0.0334(19) 0.034(2) 0.0261(17) 0.0033(15) 0.0031(14) 0.0153(16)
C13 0.040(2) 0.046(2) 0.055(2) 0.016(2) 0.0155(19) 0.0213(19)
C14 0.041(2) 0.071(3) 0.076(3) 0.018(3) 0.023(2) 0.029(2)
C15 0.045(3) 0.053(3) 0.057(3) -0.007(2) -0.008(2) 0.028(2)
C16 0.055(3) 0.052(3) 0.049(2) 0.014(2) -0.001(2) 0.029(2)
C17 0.044(2) 0.053(3) 0.044(2) 0.019(2) 0.0092(18) 0.024(2)
C18 0.0303(18) 0.043(2) 0.0244(16) 0.0078(15) 0.0065(14) 0.0157(16)
C19 0.041(2) 0.055(3) 0.039(2) 0.0187(19) 0.0138(17) 0.0231(19)
C20 0.046(2) 0.073(3) 0.047(2) 0.030(2) 0.019(2) 0.022(2)
C21 0.046(3) 0.089(4) 0.040(2) 0.011(2) 0.021(2) 0.022(3)
C22 0.042(2) 0.059(3) 0.053(3) -0.004(2) 0.019(2) 0.020(2)
C23 0.034(2) 0.045(2) 0.045(2) 0.0072(19) 0.0106(17) 0.0149(18)
C24 0.0290(18) 0.033(2) 0.0302(17) 0.0030(15) 0.0100(14) 0.0135(16)
C25 0.046(2) 0.034(2) 0.0293(18) 0.0042(16) 0.0079(16) 0.0138(18)
C26 0.060(3) 0.033(2) 0.045(2) 0.0068(18) 0.019(2) 0.014(2)
C27 0.043(2) 0.032(2) 0.047(2) -0.0080(19) 0.0059(18) 0.0078(18)
C28 0.036(2) 0.049(3) 0.039(2) -0.0058(19) 0.0005(17) 0.0177(19)
C29 0.037(2) 0.038(2) 0.0319(18) 0.0055(16) 0.0066(15) 0.0168(17)
C30 0.0346(19) 0.040(2) 0.0301(18) 0.0188(16) 0.0026(15) 0.0055(16)
C31 0.071(3) 0.069(3) 0.043(2) 0.025(2) 0.024(2) 0.028(3)
C32 0.051(3) 0.042(3) 0.063(3) 0.018(2) 0.013(2) 0.014(2)
C33 0.039(2) 0.052(3) 0.044(2) 0.0149(19) 0.0091(18) 0.0212(19)
C34 0.056(3) 0.056(3) 0.075(3) 0.038(3) 0.026(2) 0.023(2)
C35 0.083(4) 0.107(5) 0.112(5) 0.048(4) 0.033(4) 0.036(4)
C36 0.119(6) 0.082(5) 0.127(6) 0.018(4) 0.069(5) 0.009(4)
C37 0.170(8) 0.106(6) 0.159(8) 0.049(6) 0.079(7) 0.074(6)
N1 0.0277(15) 0.0297(16) 0.0256(14) 0.0059(12) 0.0065(12) 0.0085(12)
N2 0.0297(15) 0.0289(16) 0.0261(14) 0.0038(12) 0.0055(12) 0.0109(13)
N3 0.0292(15) 0.0354(17) 0.0291(14) 0.0108(13) 0.0076(12) 0.0157(13)
N4 0.0248(15) 0.0308(16) 0.0307(15) 0.0098(13) 0.0069(12) 0.0071(12)
N5 0.0317(15) 0.0262(16) 0.0277(14) 0.0038(12) 0.0052(12) 0.0088(13)
O1 0.269(10) 0.216(9) 0.301(11) 0.149(9) 0.196(9) 0.099(8)
P1 0.0290(5) 0.0312(5) 0.0240(4) 0.0071(4) 0.0061(3) 0.0120(4)
Si1 0.0358(6) 0.0372(6) 0.0348(5) 0.0140(5) 0.0087(4) 0.0132(5)
Zn1 0.0302(2) 0.0301(2) 0.0276(2) 0.00882(17) 0.00532(16) 0.01029(18)

loop_
_atom_type_symbol
_atom_type_description
_atom_type_scat_dispersion_real
_atom_type_scat_dispersion_imag
_atom_type_scat_source
C C 0.0033 0.0016 'International Tables Vol C Tables 4.2.6.8 and 6.1.1.4'
H H 0.0000 0.0000 'International Tables Vol C Tables 4.2.6.8 and 6.1.1.4'
N N 0.0061 0.0033 'International Tables Vol C Tables 4.2.6.8 and 6.1.1.4'
O O 0.0106 0.0060 'International Tables Vol C Tables 4.2.6.8 and 6.1.1.4'
Si Si 0.0817 0.0704 'International Tables Vol C Tables 4.2.6.8 and 6.1.1.4'
P P 0.1023 0.0942 'International Tables Vol C Tables 4.2.6.8 and 6.1.1.4'
Zn Zn 0.2839 1.4301 'International Tables Vol C Tables 4.2.6.8 and 6.1.1.4'

loop_
_geom_angle_atom_site_label_1
_geom_angle_atom_site_label_2
_geom_angle_atom_site_label_3
_geom_angle
N4 C1 N2 112.2(3)
N4 C1 P1 113.7(2)
N2 C1 P1 111.9(2)
N2 C3 C4 106.8(3)
N2 C3 C2 121.2(3)
C4 C3 C2 132.0(3)
C3 C4 C5 107.1(3)
N1 C5 C4 110.0(3)
N1 C5 C6 121.5(3)
C4 C5 C6 128.6(3)
N4 C8 C9 106.4(3)
N4 C8 C7 121.8(3)
C9 C8 C7 131.8(4)
C8 C9 C10 107.7(3)
N3 C10 C9 109.5(3)
N3 C10 C11 120.7(4)
C9 C10 C11 129.8(3)
C13 C12 C17 118.8(3)
C13 C12 P1 117.6(3)
C17 C12 P1 123.3(3)
C12 C13 C14 120.3(4)
C15 C14 C13 119.9(4)
C16 C15 C14 120.1(4)
C15 C16 C17 120.2(4)
C12 C17 C16 120.6(4)
C23 C18 C19 119.2(3)
C23 C18 P1 120.6(3)
C19 C18 P1 120.0(3)
C20 C19 C18 120.4(4)
C21 C20 C19 119.8(4)
C20 C21 C22 120.1(4)
C21 C22 C23 120.5(4)
C18 C23 C22 119.8(4)
C25 C24 N5 118.9(3)
C25 C24 C29 117.1(3)
N5 C24 C29 124.0(3)
C24 C25 C26 122.0(4)
C27 C26 C25 120.2(4)
C28 C27 C26 118.9(4)
C27 C28 C29 121.3(4)
C28 C29 C24 120.4(4)
Si1 C30 Zn1 117.41(18)
C35 C34 O1 106.0(5)
C34 C35 C36 112.2(6)
C35 C36 C37 104.6(6)
O1 C37 C36 104.5(7)
C5 N1 N2 105.1(3)
C5 N1 Zn1 142.5(2)
N2 N1 Zn1 112.35(19)
C3 N2 N1 111.1(3)
C3 N2 C1 129.0(3)
N1 N2 C1 120.0(3)
C10 N3 N4 105.8(3)
C10 N3 Zn1 141.2(3)
N4 N3 Zn1 112.69(19)
C8 N4 N3 110.7(3)
C8 N4 C1 129.6(3)
N3 N4 C1 119.7(3)
C24 N5 P1 125.0(2)
C24 N5 Zn1 126.0(2)
P1 N5 Zn1 108.26(14)
C34 O1 C37 110.6(6)
N5 P1 C1 113.26(15)
N5 P1 C18 112.27(16)
C1 P1 C18 105.45(17)
N5 P1 C12 110.62(16)
C1 P1 C12 103.70(16)
C18 P1 C12 111.13(16)
C32 Si1 C30 110.54(19)
C32 Si1 C31 104.6(2)
C30 Si1 C31 112.1(2)
C32 Si1 C33 107.0(2)
C30 Si1 C33 113.05(17)
C31 Si1 C33 109.1(2)
C30 Zn1 N5 127.66(14)
C30 Zn1 N3 120.27(13)
N5 Zn1 N3 94.38(11)
C30 Zn1 N1 119.00(14)
N5 Zn1 N1 98.05(10)
N3 Zn1 N1 88.46(11)

loop_
_geom_bond_atom_site_label_1
_geom_bond_atom_site_label_2
_geom_bond_distance
C1 N4 1.436(4)
C1 N2 1.441(4)
C1 P1 1.731(3)
C2 C3 1.498(5)
C3 N2 1.353(4)
C3 C4 1.364(5)
C4 C5 1.390(5)
C5 N1 1.347(4)
C5 C6 1.488(5)
C7 C8 1.493(5)
C8 N4 1.354(4)
C8 C9 1.369(5)
C9 C10 1.390(5)
C10 N3 1.339(4)
C10 C11 1.493(5)
C12 C13 1.381(5)
C12 C17 1.383(5)
C12 P1 1.818(3)
C13 C14 1.400(5)
C14 C15 1.374(6)
C15 C16 1.364(6)
C16 C17 1.391(5)
C18 C23 1.382(5)
C18 C19 1.406(5)
C18 P1 1.814(3)
C19 C20 1.384(5)
C20 C21 1.380(6)
C21 C22 1.382(7)
C22 C23 1.395(6)
C24 C25 1.387(5)
C24 N5 1.412(4)
C24 C29 1.412(5)
C25 C26 1.388(5)
C26 C27 1.385(6)
C27 C28 1.375(6)
C28 C29 1.392(5)
C30 Si1 1.869(4)
C30 Zn1 1.992(3)
C31 Si1 1.877(4)
C32 Si1 1.868(4)
C33 Si1 1.881(4)
C34 C35 1.363(7)
C34 O1 1.430(9)
C35 C36 1.461(8)
C36 C37 1.471(9)
C37 O1 1.454(10)
N1 N2 1.378(4)
N1 Zn1 2.124(3)
N3 N4 1.385(4)
N3 Zn1 2.110(3)
N5 P1 1.629(3)
N5 Zn1 2.079(3)
